data_8107240
loop_
_publ_author_name
'Zhou, Ruixue'
'Yan, Tianhao'
'Wang, Hongbo'
'Zhang, Haifei'
'Ding, Lifeng'
'Wang, Ruiyao'

_publ_section_title
;
 Crystal structure of N-((Z)-amino(((E)-amino(phenylamino)methylene)
 amino)methylene)benzenaminium chloride --
 benzo[f]isoquinolino[3,4-b][1,8]naphthyridine -- tetrahydrofurane
 (1/2/2), C60H54ClN11O2
;
_journal_issue 5
_journal_name_full 'Zeitschrift f\"ur Kristallographie - New Crystal Structures'
_journal_page_first 873
_journal_page_last 876
_journal_paper_doi 10.1515/ncrs-2022-0259
_journal_volume 237
_journal_year 2022
_chemical_formula_moiety '2(C19 H11 N3), C14 H16 N5, 2(C4 H8 O), Cl'
_chemical_formula_sum 'C60 H54 Cl N11 O2'
_chemical_formula_weight 996.59
_space_group_crystal_system triclinic
_space_group_IT_number 2
_space_group_name_Hall '-P 1'
_space_group_name_H-M_alt 'P -1'
_atom_sites_solution_hydrogens mixed
_audit_creation_method SHELXL-2018/3
_cell_angle_alpha 90.710(3)
_cell_angle_beta 92.506(3)
_cell_angle_gamma 96.274(3)
_cell_formula_units_Z 2
_cell_length_a 9.6795(10)
_cell_length_b 14.8391(12)
_cell_length_c 18.0298(14)
_cell_measurement_reflns_used 5612
_cell_measurement_temperature 296(2)
_cell_measurement_theta_max 25.54
_cell_measurement_theta_min 3.00
_cell_volume 2571.4(4)
_computing_cell_refinement 'Bruker SAINT'
_computing_data_collection 'Bruker APEX3'
_computing_data_reduction 'Bruker SAINT'
_computing_molecular_graphics 'Bruker SHELXTL (Sheldrick, 2015b)'
_computing_publication_material 'Bruker SHELXTL (Sheldrick, 2015b)'
_computing_structure_refinement 'SHELXL-2018/3 (Sheldrick, 2015b)'
_computing_structure_solution 'SHELXT 2014/5 (Sheldrick, 2015a)'
_diffrn_ambient_temperature 296(2)
_diffrn_measured_fraction_theta_full 0.985
_diffrn_measured_fraction_theta_max 0.983
_diffrn_measurement_device_type 'Bruker APEX3 CCD'
_diffrn_measurement_method '\f and \w scans'
_diffrn_radiation_type MoK\a
_diffrn_radiation_wavelength 0.71073
_diffrn_reflns_av_R_equivalents 0.0809
_diffrn_reflns_av_unetI/netI 0.1250
_diffrn_reflns_Laue_measured_fraction_full 0.985
_diffrn_reflns_Laue_measured_fraction_max 0.983
_diffrn_reflns_limit_h_max 13
_diffrn_reflns_limit_h_min -13
_diffrn_reflns_limit_k_max 21
_diffrn_reflns_limit_k_min -19
_diffrn_reflns_limit_l_max 24
_diffrn_reflns_limit_l_min -25
_diffrn_reflns_number 41142
_diffrn_reflns_point_group_measured_fraction_full 0.985
_diffrn_reflns_point_group_measured_fraction_max 0.983
_diffrn_reflns_theta_full 25.242
_diffrn_reflns_theta_max 30.587
_diffrn_reflns_theta_min 2.837
_exptl_absorpt_coefficient_mu 0.131
_exptl_absorpt_correction_T_max 0.7478
_exptl_absorpt_correction_T_min 0.6416
_exptl_absorpt_correction_type empirical
_exptl_absorpt_process_details 'Bruker SADABS'
_exptl_crystal_colour orange
_exptl_crystal_density_diffrn 1.287
_exptl_crystal_description prism
_exptl_crystal_F_000 1048
_exptl_crystal_size_max 0.200
_exptl_crystal_size_mid 0.200
_exptl_crystal_size_min 0.100
_refine_diff_density_max 0.412
_refine_diff_density_min -0.355
_refine_diff_density_rms 0.048
_refine_ls_extinction_coef .
_refine_ls_extinction_method none
_refine_ls_goodness_of_fit_ref 1.014
_refine_ls_hydrogen_treatment mixed
_refine_ls_matrix_type full
_refine_ls_number_parameters 683
_refine_ls_number_reflns 15536
_refine_ls_number_restraints 60
_refine_ls_restrained_S_all 1.029
_refine_ls_R_factor_all 0.1992
_refine_ls_R_factor_gt 0.0856
_refine_ls_shift/su_max 0.000
_refine_ls_shift/su_mean 0.000
_refine_ls_structure_factor_coef Fsqd
_refine_ls_weighting_details 'w=1/[\s^2^(Fo^2^)+(0.0946P)^2^+0.5461P] where P=(Fo^2^+2Fc^2^)/3'
_refine_ls_weighting_scheme calc
_refine_ls_wR_factor_gt 0.1871
_refine_ls_wR_factor_ref 0.2386
_reflns_Friedel_coverage 0.000
_reflns_Friedel_fraction_full .
_reflns_Friedel_fraction_max .
_reflns_number_gt 6655
_reflns_number_total 15536
_reflns_threshold_expression 'I > 2\s(I)'
_cod_data_source_file suppl_j_ncrs-2022-0259_suppl.cif
_cod_data_source_block rx76
_cod_depositor_comments
;
The following automatic conversions were performed:

data item '_exptl_absorpt_correction_type' value 'Empirical' was
changed to 'empirical' in accordance with the built-in table derived
from the CIF Core dictionary named 'cif_core.dic' version 2.4.5 last
updated on 2014-11-21.

Automatic conversion script
Id: cif_fix_values 8738 2021-04-28 16:35:53Z antanas 
;
_cod_database_code 8107240
_shelx_shelxl_version_number 2018/3
_shelx_space_group_comment
; 
The symmetry employed for this shelxl refinement is uniquely defined 
by the following loop, which should always be used as a source of 
symmetry information in preference to the above space-group names. 
They are only intended as comments. 
;
_shelx_estimated_absorpt_t_min 0.974
_shelx_estimated_absorpt_t_max 0.987

loop_
_space_group_symop_operation_xyz
'x, y, z'
'-x, -y, -z'

loop_
_atom_site_label
_atom_site_type_symbol
_atom_site_fract_x
_atom_site_fract_y
_atom_site_fract_z
_atom_site_U_iso_or_equiv
_atom_site_adp_type
_atom_site_occupancy
_atom_site_site_symmetry_order
_atom_site_calc_flag
_atom_site_refinement_flags_posn
_atom_site_refinement_flags_adp
_atom_site_refinement_flags_occupancy
_atom_site_disorder_assembly
_atom_site_disorder_group
Cl1 Cl 0.84264(7) 0.62811(5) 0.75706(4) 0.0460(2) Uani 1 1 d . . . . .
N1 N 0.1298(3) 0.76108(17) 0.78522(13) 0.0400(6) Uani 1 1 d . . . . .
H1N H 0.048(3) 0.733(2) 0.7809(16) 0.053(10) Uiso 1 1 d . . . . .
N2 N 0.1876(3) 0.62834(18) 0.73783(14) 0.0429(6) Uani 1 1 d . . . . .
H2B H 0.233(3) 0.605(2) 0.7084(17) 0.049(9) Uiso 1 1 d . . . . .
H2C H 0.105(4) 0.610(2) 0.7382(17) 0.051(10) Uiso 1 1 d . . . . .
N3 N 0.3582(2) 0.75290(15) 0.75626(12) 0.0402(5) Uani 1 1 d . . . . .
N4 N 0.4797(3) 0.63091(18) 0.79316(15) 0.0460(6) Uani 1 1 d . . . . .
H4B H 0.552(4) 0.606(2) 0.7967(17) 0.055(10) Uiso 1 1 d . . . . .
H4C H 0.422(3) 0.6104(19) 0.8224(16) 0.043(9) Uiso 1 1 d . . . . .
N5 N 0.5854(3) 0.74384(17) 0.72597(13) 0.0408(6) Uani 1 1 d . . . . .
H5N H 0.648(3) 0.7145(19) 0.7293(16) 0.042(9) Uiso 1 1 d . . . . .
N6 N 0.2106(3) 0.67792(19) 0.94614(15) 0.0663(8) Uani 1 1 d . . . . .
N7 N 0.3222(3) 0.55316(19) 0.92495(13) 0.0539(7) Uani 1 1 d . . . . .
N8 N 0.4441(3) 0.4353(2) 0.89442(15) 0.0663(8) Uani 1 1 d . . . . .
N9 N 0.4405(3) 0.63848(18) 0.56850(14) 0.0546(7) Uani 1 1 d . . . . .
N10 N 0.2579(3) 0.53717(16) 0.59974(12) 0.0445(6) Uani 1 1 d . . . . .
N11 N 0.0755(3) 0.44527(19) 0.64271(13) 0.0549(7) Uani 1 1 d . . . . .
C1 C 0.1418(3) 0.84160(19) 0.82797(15) 0.0413(7) Uani 1 1 d . . . . .
C2 C 0.2646(4) 0.8851(2) 0.8580(2) 0.0628(9) Uani 1 1 d . . . . .
H2A H 0.348626 0.863166 0.848669 0.075 Uiso 1 1 calc R U . . .
C3 C 0.2625(5) 0.9617(3) 0.9023(2) 0.0803(12) Uani 1 1 d . . . . .
H3A H 0.346038 0.991167 0.922008 0.096 Uiso 1 1 calc R U . . .
C4 C 0.1413(5) 0.9952(3) 0.9176(2) 0.0843(13) Uani 1 1 d . . . . .
H4A H 0.141712 1.046815 0.947412 0.101 Uiso 1 1 calc R U . . .
C5 C 0.0190(5) 0.9515(3) 0.8886(2) 0.0840(13) Uani 1 1 d . . . . .
H5A H -0.064676 0.973114 0.899206 0.101 Uiso 1 1 calc R U . . .
C6 C 0.0186(4) 0.8756(2) 0.8435(2) 0.0638(9) Uani 1 1 d . . . . .
H6A H -0.065328 0.847079 0.823433 0.077 Uiso 1 1 calc R U . . .
C7 C 0.2301(3) 0.71271(18) 0.76098(13) 0.0362(6) Uani 1 1 d . . . . .
C8 C 0.4691(3) 0.70751(18) 0.75753(14) 0.0369(6) Uani 1 1 d . . . . .
C9 C 0.6074(3) 0.81463(19) 0.67556(15) 0.0419(7) Uani 1 1 d . . . . .
C10 C 0.5054(4) 0.8643(2) 0.64642(19) 0.0603(9) Uani 1 1 d . . . . .
H10A H 0.414133 0.852538 0.660677 0.072 Uiso 1 1 calc R U . . .
C11 C 0.5404(5) 0.9313(3) 0.5960(2) 0.0830(12) Uani 1 1 d . . . . .
H11A H 0.472070 0.965192 0.577067 0.100 Uiso 1 1 calc R U . . .
C12 C 0.6738(5) 0.9488(3) 0.5735(3) 0.0934(14) Uani 1 1 d . . . . .
H12A H 0.695621 0.993874 0.539194 0.112 Uiso 1 1 calc R U . . .
C13 C 0.7744(5) 0.8995(3) 0.6017(2) 0.0877(13) Uani 1 1 d . . . . .
H13A H 0.865082 0.910694 0.586336 0.105 Uiso 1 1 calc R U . . .
C14 C 0.7417(4) 0.8332(2) 0.65279(19) 0.0616(9) Uani 1 1 d . . . . .
H14A H 0.811115 0.800426 0.672229 0.074 Uiso 1 1 calc R U . . .
C15 C 0.1286(4) 0.7193(2) 0.9854(2) 0.0704(11) Uani 1 1 d . . . . .
H15A H 0.112513 0.777245 0.970685 0.084 Uiso 1 1 calc R U . . .
C16 C 0.2365(3) 0.5924(2) 0.96797(15) 0.0497(8) Uani 1 1 d . . . . .
C17 C 0.3535(3) 0.4703(2) 0.94175(16) 0.0505(8) Uani 1 1 d . . . . .
C18 C 0.4764(4) 0.3553(3) 0.90744(19) 0.0694(10) Uani 1 1 d . . . . .
H18A H 0.537603 0.332514 0.875533 0.083 Uiso 1 1 calc R U . . .
C19 C 0.4278(3) 0.2969(2) 0.96631(17) 0.0564(8) Uani 1 1 d . . . . .
C20 C 0.4686(4) 0.2103(3) 0.9752(2) 0.0723(11) Uani 1 1 d . . . . .
H20A H 0.529989 0.189016 0.942648 0.087 Uiso 1 1 calc R U . . .
C21 C 0.4193(4) 0.1563(3) 1.0313(2) 0.0705(10) Uani 1 1 d . . . . .
H21A H 0.444861 0.097978 1.036312 0.085 Uiso 1 1 calc R U . . .
C22 C 0.3304(4) 0.1899(2) 1.08065(19) 0.0633(9) Uani 1 1 d . . . . .
H22A H 0.298405 0.154107 1.119668 0.076 Uiso 1 1 calc R U . . .
C23 C 0.2891(4) 0.2745(2) 1.07293(17) 0.0541(8) Uani 1 1 d . . . . .
H23A H 0.228147 0.295068 1.106115 0.065 Uiso 1 1 calc R U . . .
C24 C 0.3373(3) 0.3303(2) 1.01572(15) 0.0457(7) Uani 1 1 d . . . . .
C25 C 0.2988(3) 0.4208(2) 1.00322(14) 0.0422(7) Uani 1 1 d . . . . .
C26 C 0.2112(3) 0.4637(2) 1.04717(14) 0.0435(7) Uani 1 1 d . . . . .
H26A H 0.174330 0.434025 1.088214 0.052 Uiso 1 1 calc R U . . .
C27 C 0.1774(3) 0.54951(19) 1.03123(14) 0.0414(7) Uani 1 1 d . . . . .
C28 C 0.0851(3) 0.59818(19) 1.07370(15) 0.0433(7) Uani 1 1 d . . . . .
C29 C 0.0166(3) 0.5638(2) 1.13616(16) 0.0523(8) Uani 1 1 d . . . . .
H29A H 0.032053 0.506809 1.153408 0.063 Uiso 1 1 calc R U . . .
C30 C -0.0727(4) 0.6133(2) 1.17203(18) 0.0608(9) Uani 1 1 d . . . . .
H30A H -0.117802 0.589495 1.213102 0.073 Uiso 1 1 calc R U . . .
C31 C -0.0961(4) 0.6992(2) 1.14713(19) 0.0663(10) Uani 1 1 d . . . . .
H31A H -0.156808 0.732387 1.171691 0.080 Uiso 1 1 calc R U . . .
C32 C -0.0311(4) 0.7343(2) 1.08754(19) 0.0657(10) Uani 1 1 d . . . . .
H32A H -0.046795 0.791824 1.071629 0.079 Uiso 1 1 calc R U . . .
C33 C 0.0597(4) 0.6848(2) 1.04940(16) 0.0519(8) Uani 1 1 d . . . . .
C34 C 0.5200(4) 0.6734(2) 0.51832(18) 0.0568(8) Uani 1 1 d . . . . .
H34A H 0.587601 0.720183 0.533328 0.068 Uiso 1 1 calc R U . . .
C35 C 0.3393(3) 0.56916(19) 0.54623(15) 0.0421(7) Uani 1 1 d . . . . .
C36 C 0.1572(3) 0.4708(2) 0.58368(14) 0.0420(7) Uani 1 1 d . . . . .
C37 C -0.0231(4) 0.3810(2) 0.63096(17) 0.0590(9) Uani 1 1 d . . . . .
H37A H -0.078014 0.364880 0.670781 0.071 Uiso 1 1 calc R U . . .
C38 C -0.0575(3) 0.3312(2) 0.56224(16) 0.0488(7) Uani 1 1 d . . . . .
C39 C -0.1662(4) 0.2616(2) 0.5546(2) 0.0642(9) Uani 1 1 d . . . . .
H39A H -0.219080 0.245937 0.595268 0.077 Uiso 1 1 calc R U . . .
C40 C -0.1966(4) 0.2161(2) 0.4889(2) 0.0717(11) Uani 1 1 d . . . . .
H40A H -0.269932 0.170013 0.484523 0.086 Uiso 1 1 calc R U . . .
C41 C -0.1161(4) 0.2395(2) 0.4279(2) 0.0657(10) Uani 1 1 d . . . . .
H41A H -0.134883 0.207744 0.383177 0.079 Uiso 1 1 calc R U . . .
C42 C -0.0104(4) 0.3083(2) 0.43350(17) 0.0528(8) Uani 1 1 d . . . . .
H42A H 0.040473 0.323802 0.392076 0.063 Uiso 1 1 calc R U . . .
C43 C 0.0230(3) 0.35629(18) 0.50097(15) 0.0413(7) Uani 1 1 d . . . . .
C44 C 0.1328(3) 0.42902(18) 0.51176(14) 0.0370(6) Uani 1 1 d . . . . .
C45 C 0.2181(3) 0.46372(18) 0.45685(14) 0.0394(6) Uani 1 1 d . . . . .
H45A H 0.205377 0.439093 0.409036 0.047 Uiso 1 1 calc R U . . .
C46 C 0.3216(3) 0.53412(18) 0.47161(14) 0.0392(6) Uani 1 1 d . . . . .
C47 C 0.4129(3) 0.57585(19) 0.41702(15) 0.0439(7) Uani 1 1 d . . . . .
C48 C 0.4064(4) 0.5487(2) 0.34172(16) 0.0570(9) Uani 1 1 d . . . . .
H48A H 0.340018 0.502365 0.324331 0.068 Uiso 1 1 calc R U . . .
C49 C 0.4984(4) 0.5910(2) 0.29414(19) 0.0712(11) Uani 1 1 d . . . . .
H49A H 0.493804 0.572582 0.244525 0.085 Uiso 1 1 calc R U . . .
C50 C 0.5984(4) 0.6609(3) 0.3184(2) 0.0740(11) Uani 1 1 d . . . . .
H50A H 0.660367 0.688632 0.285456 0.089 Uiso 1 1 calc R U . . .
C51 C 0.6046(4) 0.6883(2) 0.3911(2) 0.0680(10) Uani 1 1 d . . . . .
H51A H 0.670467 0.735485 0.407478 0.082 Uiso 1 1 calc R U . . .
C52 C 0.5133(3) 0.6463(2) 0.44113(17) 0.0499(7) Uani 1 1 d . . . . .
O1 O 0.8600(8) 0.9901(5) 0.4013(4) 0.121(3) Uiso 0.609(12) 1 d D . P A 1
C53 C 0.776(2) 0.9786(12) 0.3276(8) 0.203(7) Uiso 0.609(12) 1 d D . P A 1
H53A H 0.677453 0.969956 0.337297 0.243 Uiso 0.609(12) 1 calc R U P A 1
H53B H 0.792830 1.033435 0.299177 0.243 Uiso 0.609(12) 1 calc R U P A 1
C54 C 0.8103(16) 0.9037(8) 0.2852(6) 0.149(4) Uiso 0.609(12) 1 d D . P A 1
H54A H 0.725995 0.865788 0.269080 0.179 Uiso 0.609(12) 1 calc R U P A 1
H54B H 0.857483 0.925262 0.241376 0.179 Uiso 0.609(12) 1 calc R U P A 1
C55 C 0.8978(13) 0.8523(7) 0.3286(5) 0.111(3) Uiso 0.609(12) 1 d D . P A 1
H55A H 0.985218 0.848284 0.305096 0.133 Uiso 0.609(12) 1 calc R U P A 1
H55B H 0.853049 0.791455 0.335726 0.133 Uiso 0.609(12) 1 calc R U P A 1
C56 C 0.920(2) 0.9004(10) 0.3974(8) 0.162(7) Uiso 0.609(12) 1 d D . P A 1
H56A H 1.019465 0.911270 0.408520 0.195 Uiso 0.609(12) 1 calc R U P A 1
H56B H 0.880392 0.861948 0.435987 0.195 Uiso 0.609(12) 1 calc R U P A 1
O1A O 0.8489(16) 1.0102(8) 0.3281(7) 0.154(6) Uiso 0.391(12) 1 d D . P A 2
C53A C 0.899(2) 0.9330(11) 0.2862(7) 0.119(6) Uiso 0.391(12) 1 d D . P A 2
H53C H 0.822799 0.896754 0.259719 0.143 Uiso 0.391(12) 1 calc R U P A 2
H53D H 0.967856 0.954870 0.251082 0.143 Uiso 0.391(12) 1 calc R U P A 2
C54A C 0.9607(19) 0.8814(11) 0.3443(8) 0.105(5) Uiso 0.391(12) 1 d D . P A 2
H54C H 1.061262 0.894439 0.346601 0.126 Uiso 0.391(12) 1 calc R U P A 2
H54D H 0.936858 0.816877 0.335363 0.126 Uiso 0.391(12) 1 calc R U P A 2
C55A C 0.901(2) 0.9105(14) 0.4155(8) 0.117(7) Uiso 0.391(12) 1 d D . P A 2
H55C H 0.874376 0.858908 0.446130 0.141 Uiso 0.391(12) 1 calc R U P A 2
H55D H 0.967498 0.953159 0.443577 0.141 Uiso 0.391(12) 1 calc R U P A 2
C56A C 0.786(2) 0.9516(14) 0.3899(11) 0.153(7) Uiso 0.391(12) 1 d D . P A 2
H56C H 0.751199 0.988164 0.428441 0.184 Uiso 0.391(12) 1 calc R U P A 2
H56D H 0.711436 0.907224 0.370705 0.184 Uiso 0.391(12) 1 calc R U P A 2
O2 O 0.3367(10) 0.9454(6) 0.1448(4) 0.148(3) Uiso 0.599(9) 1 d D . P B 1
C57 C 0.4119(19) 0.9521(10) 0.2184(9) 0.200(7) Uiso 0.599(9) 1 d D . P B 1
H57A H 0.510958 0.954579 0.211308 0.240 Uiso 0.599(9) 1 calc R U P B 1
H57B H 0.395070 1.008199 0.242866 0.240 Uiso 0.599(9) 1 calc R U P B 1
C58 C 0.3699(18) 0.8753(11) 0.2674(7) 0.193(6) Uiso 0.599(9) 1 d D . P B 1
H58A H 0.319176 0.894256 0.309020 0.231 Uiso 0.599(9) 1 calc R U P B 1
H58B H 0.449332 0.846135 0.285613 0.231 Uiso 0.599(9) 1 calc R U P B 1
C59 C 0.2763(16) 0.8143(8) 0.2126(7) 0.148(5) Uiso 0.599(9) 1 d D . P B 1
H59A H 0.323476 0.764040 0.195530 0.178 Uiso 0.599(9) 1 calc R U P B 1
H59B H 0.190845 0.790622 0.235067 0.178 Uiso 0.599(9) 1 calc R U P B 1
C60 C 0.2500(12) 0.8715(7) 0.1550(6) 0.144(4) Uiso 0.599(9) 1 d D . P B 1
H60A H 0.243875 0.835788 0.109385 0.172 Uiso 0.599(9) 1 calc R U P B 1
H60D H 0.158603 0.890806 0.161577 0.172 Uiso 0.599(9) 1 calc R U P B 1
O2A O 0.349(2) 0.8073(12) 0.2464(12) 0.233(8) Uiso 0.401(9) 1 d D . P B 2
C57A C 0.4670(18) 0.8702(14) 0.2211(12) 0.177(8) Uiso 0.401(9) 1 d D . P B 2
H57C H 0.514391 0.903178 0.263318 0.212 Uiso 0.401(9) 1 calc R U P B 2
H57D H 0.533198 0.836123 0.197210 0.212 Uiso 0.401(9) 1 calc R U P B 2
C58A C 0.414(3) 0.9333(16) 0.1691(14) 0.202(11) Uiso 0.401(9) 1 d D . P B 2
H58C H 0.387354 0.905034 0.120962 0.242 Uiso 0.401(9) 1 calc R U P B 2
H58D H 0.479010 0.986740 0.163096 0.242 Uiso 0.401(9) 1 calc R U P B 2
C59A C 0.289(2) 0.9541(12) 0.2105(12) 0.172(8) Uiso 0.401(9) 1 d D . P B 2
H59C H 0.314680 1.001042 0.248053 0.206 Uiso 0.401(9) 1 calc R U P B 2
H59D H 0.217470 0.973568 0.176886 0.206 Uiso 0.401(9) 1 calc R U P B 2
C60A C 0.245(2) 0.8729(17) 0.2423(17) 0.229(12) Uiso 0.401(9) 1 d D . P B 2
H60B H 0.162912 0.845287 0.214087 0.275 Uiso 0.401(9) 1 calc R U P B 2
H60C H 0.216803 0.884981 0.292167 0.275 Uiso 0.401(9) 1 calc R U P B 2

loop_
_atom_site_aniso_label
_atom_site_aniso_U_11
_atom_site_aniso_U_22
_atom_site_aniso_U_33
_atom_site_aniso_U_23
_atom_site_aniso_U_13
_atom_site_aniso_U_12
Cl1 0.0339(4) 0.0595(5) 0.0456(4) 0.0020(3) 0.0050(3) 0.0084(3)
N1 0.0277(13) 0.0504(15) 0.0424(13) -0.0067(11) 0.0053(10) 0.0062(11)
N2 0.0333(15) 0.0524(16) 0.0426(14) -0.0144(11) 0.0088(12) 0.0013(12)
N3 0.0324(13) 0.0432(13) 0.0461(13) 0.0006(10) 0.0105(10) 0.0054(10)
N4 0.0376(16) 0.0504(16) 0.0518(15) 0.0129(12) 0.0112(13) 0.0080(13)
N5 0.0307(13) 0.0491(15) 0.0443(13) 0.0071(11) 0.0077(10) 0.0099(12)
N6 0.084(2) 0.0594(18) 0.0547(17) 0.0195(14) 0.0073(16) 0.0016(16)
N7 0.0537(17) 0.0663(18) 0.0396(13) 0.0056(12) 0.0086(12) -0.0063(14)
N8 0.0572(19) 0.094(2) 0.0479(16) -0.0039(15) 0.0183(14) 0.0031(17)
N9 0.0540(17) 0.0586(17) 0.0501(15) -0.0183(12) -0.0003(13) 0.0044(14)
N10 0.0495(16) 0.0510(15) 0.0344(12) -0.0104(10) 0.0037(11) 0.0126(12)
N11 0.0589(18) 0.0668(18) 0.0393(14) -0.0025(12) 0.0121(13) 0.0052(15)
C1 0.0446(18) 0.0433(16) 0.0382(14) 0.0015(12) 0.0079(13) 0.0123(13)
C2 0.050(2) 0.060(2) 0.079(2) -0.0252(18) 0.0005(18) 0.0148(17)
C3 0.071(3) 0.068(2) 0.101(3) -0.036(2) -0.001(2) 0.013(2)
C4 0.103(4) 0.062(2) 0.092(3) -0.030(2) 0.001(3) 0.031(2)
C5 0.077(3) 0.079(3) 0.103(3) -0.019(2) 0.011(3) 0.038(2)
C6 0.051(2) 0.069(2) 0.075(2) -0.0151(18) 0.0059(17) 0.0214(18)
C7 0.0340(15) 0.0469(16) 0.0289(13) 0.0017(11) 0.0061(11) 0.0078(13)
C8 0.0352(15) 0.0422(15) 0.0332(13) -0.0053(11) 0.0057(11) 0.0031(12)
C9 0.0391(17) 0.0459(16) 0.0394(15) 0.0015(12) 0.0043(12) -0.0016(13)
C10 0.049(2) 0.066(2) 0.067(2) 0.0203(17) 0.0038(16) 0.0085(17)
C11 0.075(3) 0.079(3) 0.095(3) 0.040(2) -0.004(2) 0.007(2)
C12 0.079(3) 0.096(3) 0.102(3) 0.056(3) 0.010(3) -0.009(3)
C13 0.059(3) 0.106(3) 0.096(3) 0.042(3) 0.019(2) -0.011(2)
C14 0.044(2) 0.072(2) 0.068(2) 0.0212(18) 0.0086(16) -0.0015(17)
C15 0.096(3) 0.059(2) 0.058(2) 0.0182(17) 0.005(2) 0.015(2)
C16 0.053(2) 0.0581(19) 0.0361(15) 0.0069(14) 0.0008(14) -0.0024(15)
C17 0.0434(18) 0.070(2) 0.0368(15) -0.0027(14) 0.0053(13) -0.0018(16)
C18 0.058(2) 0.097(3) 0.056(2) -0.012(2) 0.0217(18) 0.014(2)
C19 0.0453(19) 0.076(2) 0.0495(18) -0.0110(16) -0.0001(15) 0.0136(17)
C20 0.061(2) 0.093(3) 0.066(2) -0.019(2) 0.0062(19) 0.025(2)
C21 0.073(3) 0.063(2) 0.077(3) -0.0166(19) -0.011(2) 0.023(2)
C22 0.072(3) 0.062(2) 0.057(2) -0.0042(16) 0.0016(18) 0.0133(19)
C23 0.061(2) 0.057(2) 0.0457(17) -0.0023(14) 0.0041(15) 0.0116(17)
C24 0.0359(16) 0.0631(19) 0.0370(14) -0.0112(13) -0.0029(12) 0.0033(14)
C25 0.0383(16) 0.0551(18) 0.0311(13) -0.0023(12) -0.0007(12) -0.0031(13)
C26 0.0436(17) 0.0548(18) 0.0315(14) 0.0037(12) 0.0044(12) 0.0014(14)
C27 0.0432(17) 0.0482(17) 0.0313(13) 0.0026(12) -0.0009(12) -0.0010(13)
C28 0.0450(18) 0.0502(17) 0.0330(14) -0.0001(12) -0.0065(12) 0.0018(14)
C29 0.059(2) 0.0572(19) 0.0421(16) 0.0081(14) 0.0045(15) 0.0112(16)
C30 0.066(2) 0.072(2) 0.0472(18) 0.0020(16) 0.0082(16) 0.0187(19)
C31 0.078(3) 0.069(2) 0.056(2) -0.0057(17) 0.0009(19) 0.025(2)
C32 0.078(3) 0.058(2) 0.062(2) -0.0012(17) -0.0063(19) 0.0185(19)
C33 0.062(2) 0.0483(18) 0.0448(17) 0.0050(14) -0.0056(15) 0.0050(16)
C34 0.052(2) 0.058(2) 0.059(2) -0.0136(16) 0.0026(17) 0.0006(16)
C35 0.0443(17) 0.0449(16) 0.0384(14) -0.0082(12) -0.0018(13) 0.0136(14)
C36 0.0486(18) 0.0491(17) 0.0309(13) -0.0014(12) 0.0039(12) 0.0167(14)
C37 0.062(2) 0.075(2) 0.0418(17) 0.0096(16) 0.0162(16) 0.0122(19)
C38 0.0477(19) 0.0537(18) 0.0465(17) 0.0100(14) 0.0035(14) 0.0111(15)
C39 0.061(2) 0.067(2) 0.064(2) 0.0196(18) 0.0051(18) 0.0018(19)
C40 0.075(3) 0.055(2) 0.080(3) 0.0144(19) -0.011(2) -0.0106(19)
C41 0.084(3) 0.053(2) 0.057(2) 0.0004(16) -0.0080(19) -0.0017(19)
C42 0.061(2) 0.0485(18) 0.0482(18) 0.0009(14) -0.0006(16) 0.0041(16)
C43 0.0474(18) 0.0388(15) 0.0400(15) 0.0034(12) 0.0025(13) 0.0147(13)
C44 0.0425(16) 0.0382(15) 0.0326(13) -0.0016(11) -0.0010(12) 0.0160(13)
C45 0.0479(18) 0.0427(16) 0.0290(13) -0.0030(11) -0.0015(12) 0.0133(13)
C46 0.0430(17) 0.0420(16) 0.0339(13) -0.0049(11) 0.0013(12) 0.0123(13)
C47 0.0484(18) 0.0438(16) 0.0412(15) -0.0021(12) 0.0042(13) 0.0125(14)
C48 0.075(2) 0.0542(19) 0.0418(16) -0.0038(14) 0.0114(16) 0.0044(17)
C49 0.097(3) 0.068(2) 0.0494(19) 0.0004(17) 0.023(2) 0.002(2)
C50 0.082(3) 0.071(2) 0.068(2) 0.0084(19) 0.029(2) -0.006(2)
C51 0.065(2) 0.062(2) 0.076(2) 0.0027(18) 0.016(2) -0.0055(18)
C52 0.0498(19) 0.0496(18) 0.0514(17) -0.0036(14) 0.0042(15) 0.0102(15)

loop_
_atom_type_symbol
_atom_type_description
_atom_type_scat_dispersion_real
_atom_type_scat_dispersion_imag
_atom_type_scat_source
C C 0.0033 0.0016 'International Tables Vol C Tables 4.2.6.8 and 6.1.1.4'
H H 0.0000 0.0000 'International Tables Vol C Tables 4.2.6.8 and 6.1.1.4'
N N 0.0061 0.0033 'International Tables Vol C Tables 4.2.6.8 and 6.1.1.4'
Cl Cl 0.1484 0.1585 'International Tables Vol C Tables 4.2.6.8 and 6.1.1.4'
O O 0.0106 0.0060 'International Tables Vol C Tables 4.2.6.8 and 6.1.1.4'

loop_
_geom_angle_atom_site_label_1
_geom_angle_atom_site_label_2
_geom_angle_atom_site_label_3
_geom_angle
_geom_angle_site_symmetry_1
_geom_angle_site_symmetry_3
C7 N1 C1 129.8(3) . .
C7 N1 H1N 114(2) . .
C1 N1 H1N 115(2) . .
C7 N2 H2B 119(2) . .
C7 N2 H2C 119(2) . .
H2B N2 H2C 117(3) . .
C7 N3 C8 122.8(2) . .
C8 N4 H4B 123(2) . .
C8 N4 H4C 123(2) . .
H4B N4 H4C 112(3) . .
C8 N5 C9 131.2(3) . .
C8 N5 H5N 115(2) . .
C9 N5 H5N 113(2) . .
C15 N6 C16 117.3(3) . .
C16 N7 C17 118.7(2) . .
C18 N8 C17 117.2(3) . .
C34 N9 C35 117.2(3) . .
C36 N10 C35 119.2(2) . .
C37 N11 C36 117.4(3) . .
C2 C1 C6 118.7(3) . .
C2 C1 N1 124.9(3) . .
C6 C1 N1 116.3(3) . .
C1 C2 C3 119.7(3) . .
C1 C2 H2A 120.2 . .
C3 C2 H2A 120.2 . .
C4 C3 C2 121.7(4) . .
C4 C3 H3A 119.2 . .
C2 C3 H3A 119.2 . .
C3 C4 C5 118.8(3) . .
C3 C4 H4A 120.6 . .
C5 C4 H4A 120.6 . .
C4 C5 C6 120.6(4) . .
C4 C5 H5A 119.7 . .
C6 C5 H5A 119.7 . .
C5 C6 C1 120.6(4) . .
C5 C6 H6A 119.7 . .
C1 C6 H6A 119.7 . .
N3 C7 N2 124.7(3) . .
N3 C7 N1 119.3(3) . .
N2 C7 N1 115.8(3) . .
N4 C8 N3 124.9(3) . .
N4 C8 N5 115.6(3) . .
N3 C8 N5 119.2(3) . .
C14 C9 C10 118.9(3) . .
C14 C9 N5 115.9(3) . .
C10 C9 N5 125.2(3) . .
C11 C10 C9 119.5(3) . .
C11 C10 H10A 120.3 . .
C9 C10 H10A 120.3 . .
C12 C11 C10 121.2(4) . .
C12 C11 H11A 119.4 . .
C10 C11 H11A 119.4 . .
C13 C12 C11 119.5(3) . .
C13 C12 H12A 120.3 . .
C11 C12 H12A 120.3 . .
C12 C13 C14 120.1(4) . .
C12 C13 H13A 120.0 . .
C14 C13 H13A 120.0 . .
C13 C14 C9 120.9(3) . .
C13 C14 H14A 119.5 . .
C9 C14 H14A 119.5 . .
N6 C15 C33 126.3(3) . .
N6 C15 H15A 116.9 . .
C33 C15 H15A 116.9 . .
N7 C16 N6 114.3(3) . .
N7 C16 C27 122.7(3) . .
N6 C16 C27 123.0(3) . .
N7 C17 N8 114.6(3) . .
N7 C17 C25 123.2(3) . .
N8 C17 C25 122.2(3) . .
N8 C18 C19 126.8(3) . .
N8 C18 H18A 116.6 . .
C19 C18 H18A 116.6 . .
C20 C19 C24 120.2(3) . .
C20 C19 C18 122.3(3) . .
C24 C19 C18 117.6(3) . .
C21 C20 C19 120.8(3) . .
C21 C20 H20A 119.6 . .
C19 C20 H20A 119.6 . .
C20 C21 C22 119.0(3) . .
C20 C21 H21A 120.5 . .
C22 C21 H21A 120.5 . .
C23 C22 C21 121.2(3) . .
C23 C22 H22A 119.4 . .
C21 C22 H22A 119.4 . .
C22 C23 C24 120.7(3) . .
C22 C23 H23A 119.7 . .
C24 C23 H23A 119.7 . .
C23 C24 C19 118.2(3) . .
C23 C24 C25 124.4(3) . .
C19 C24 C25 117.4(3) . .
C26 C25 C17 116.7(3) . .
C26 C25 C24 124.5(2) . .
C17 C25 C24 118.8(3) . .
C27 C26 C25 121.2(3) . .
C27 C26 H26A 119.4 . .
C25 C26 H26A 119.4 . .
C26 C27 C16 117.5(3) . .
C26 C27 C28 124.5(2) . .
C16 C27 C28 118.0(3) . .
C29 C28 C33 118.0(3) . .
C29 C28 C27 124.5(3) . .
C33 C28 C27 117.5(3) . .
C30 C29 C28 120.8(3) . .
C30 C29 H29A 119.6 . .
C28 C29 H29A 119.6 . .
C29 C30 C31 120.2(3) . .
C29 C30 H30A 119.9 . .
C31 C30 H30A 119.9 . .
C32 C31 C30 120.3(3) . .
C32 C31 H31A 119.8 . .
C30 C31 H31A 119.8 . .
C31 C32 C33 120.6(3) . .
C31 C32 H32A 119.7 . .
C33 C32 H32A 119.7 . .
C32 C33 C28 120.0(3) . .
C32 C33 C15 122.2(3) . .
C28 C33 C15 117.9(3) . .
N9 C34 C52 125.9(3) . .
N9 C34 H34A 117.1 . .
C52 C34 H34A 117.1 . .
N10 C35 N9 114.7(2) . .
N10 C35 C46 122.0(3) . .
N9 C35 C46 123.3(3) . .
N10 C36 N11 114.3(2) . .
N10 C36 C44 123.5(3) . .
N11 C36 C44 122.1(3) . .
N11 C37 C38 126.6(3) . .
N11 C37 H37A 116.7 . .
C38 C37 H37A 116.7 . .
C39 C38 C43 120.0(3) . .
C39 C38 C37 122.7(3) . .
C43 C38 C37 117.3(3) . .
C40 C39 C38 121.4(3) . .
C40 C39 H39A 119.3 . .
C38 C39 H39A 119.3 . .
C39 C40 C41 119.1(3) . .
C39 C40 H40A 120.4 . .
C41 C40 H40A 120.4 . .
C42 C41 C40 120.7(3) . .
C42 C41 H41A 119.6 . .
C40 C41 H41A 119.6 . .
C41 C42 C43 121.1(3) . .
C41 C42 H42A 119.5 . .
C43 C42 H42A 119.5 . .
C42 C43 C38 117.7(3) . .
C42 C43 C44 124.7(3) . .
C38 C43 C44 117.6(3) . .
C45 C44 C36 116.3(3) . .
C45 C44 C43 124.8(2) . .
C36 C44 C43 118.9(2) . .
C46 C45 C44 121.4(2) . .
C46 C45 H45A 119.3 . .
C44 C45 H45A 119.3 . .
C45 C46 C35 117.6(3) . .
C45 C46 C47 124.9(2) . .
C35 C46 C47 117.5(3) . .
C52 C47 C48 118.6(3) . .
C52 C47 C46 117.8(2) . .
C48 C47 C46 123.6(3) . .
C49 C48 C47 119.7(3) . .
C49 C48 H48A 120.2 . .
C47 C48 H48A 120.2 . .
C48 C49 C50 121.5(3) . .
C48 C49 H49A 119.2 . .
C50 C49 H49A 119.2 . .
C51 C50 C49 119.2(3) . .
C51 C50 H50A 120.4 . .
C49 C50 H50A 120.4 . .
C50 C51 C52 120.8(3) . .
C50 C51 H51A 119.6 . .
C52 C51 H51A 119.6 . .
C51 C52 C47 120.2(3) . .
C51 C52 C34 121.5(3) . .
C47 C52 C34 118.3(3) . .
C56 O1 C53 96.3(9) . .
C54 C53 O1 112.1(10) . .
C54 C53 H53A 109.2 . .
O1 C53 H53A 109.2 . .
C54 C53 H53B 109.2 . .
O1 C53 H53B 109.2 . .
H53A C53 H53B 107.9 . .
C55 C54 C53 109.8(10) . .
C55 C54 H54A 109.7 . .
C53 C54 H54A 109.7 . .
C55 C54 H54B 109.7 . .
C53 C54 H54B 109.7 . .
H54A C54 H54B 108.2 . .
C54 C55 C56 104.7(9) . .
C54 C55 H55A 110.8 . .
C56 C55 H55A 110.8 . .
C54 C55 H55B 110.8 . .
C56 C55 H55B 110.8 . .
H55A C55 H55B 108.9 . .
C55 C56 O1 115.8(10) . .
C55 C56 H56A 108.3 . .
O1 C56 H56A 108.3 . .
C55 C56 H56B 108.3 . .
O1 C56 H56B 108.3 . .
H56A C56 H56B 107.4 . .
C53A O1A C56A 95.3(10) . .
C54A C53A O1A 103.1(11) . .
C54A C53A H53C 111.1 . .
O1A C53A H53C 111.1 . .
C54A C53A H53D 111.1 . .
O1A C53A H53D 111.1 . .
H53C C53A H53D 109.1 . .
C53A C54A C55A 105.8(11) . .
C53A C54A H54C 110.6 . .
C55A C54A H54C 110.6 . .
C53A C54A H54D 110.6 . .
C55A C54A H54D 110.6 . .
H54C C54A H54D 108.7 . .
C56A C55A C54A 102.4(12) . .
C56A C55A H55C 111.3 . .
C54A C55A H55C 111.3 . .
C56A C55A H55D 111.3 . .
C54A C55A H55D 111.3 . .
H55C C55A H55D 109.2 . .
C55A C56A O1A 100.7(14) . .
C55A C56A H56C 111.6 . .
O1A C56A H56C 111.6 . .
C55A C56A H56D 111.6 . .
O1A C56A H56D 111.6 . .
H56C C56A H56D 109.4 . .
C60 O2 C57 99.3(9) . .
C58 C57 O2 113.4(10) . .
C58 C57 H57A 108.9 . .
O2 C57 H57A 108.9 . .
C58 C57 H57B 108.9 . .
O2 C57 H57B 108.9 . .
H57A C57 H57B 107.7 . .
C57 C58 C59 99.9(10) . .
C57 C58 H58A 111.8 . .
C59 C58 H58A 111.8 . .
C57 C58 H58B 111.8 . .
C59 C58 H58B 111.8 . .
H58A C58 H58B 109.5 . .
C60 C59 C58 103.5(10) . .
C60 C59 H59A 111.1 . .
C58 C59 H59A 111.1 . .
C60 C59 H59B 111.1 . .
C58 C59 H59B 111.1 . .
H59A C59 H59B 109.0 . .
O2 C60 C59 119.9(10) . .
O2 C60 H60A 107.4 . .
C59 C60 H60A 107.4 . .
O2 C60 H60D 107.4 . .
C59 C60 H60D 107.4 . .
H60A C60 H60D 106.9 . .
C60A O2A C57A 96.3(12) . .
C58A C57A O2A 108.9(14) . .
C58A C57A H57C 109.9 . .
O2A C57A H57C 109.9 . .
C58A C57A H57D 109.9 . .
O2A C57A H57D 109.9 . .
H57C C57A H57D 108.3 . .
C57A C58A C59A 98.4(15) . .
C57A C58A H58C 112.1 . .
C59A C58A H58C 112.1 . .
C57A C58A H58D 112.1 . .
C59A C58A H58D 112.1 . .
H58C C58A H58D 109.7 . .
C60A C59A C58A 103.5(14) . .
C60A C59A H59C 111.1 . .
C58A C59A H59C 111.1 . .
C60A C59A H59D 111.1 . .
C58A C59A H59D 111.1 . .
H59C C59A H59D 109.0 . .
C59A C60A O2A 114.8(15) . .
C59A C60A H60B 108.6 . .
O2A C60A H60B 108.6 . .
C59A C60A H60C 108.6 . .
O2A C60A H60C 108.6 . .
H60B C60A H60C 107.5 . .

loop_
_geom_bond_atom_site_label_1
_geom_bond_atom_site_label_2
_geom_bond_distance
_geom_bond_site_symmetry_2
N1 C7 1.352(3) .
N1 C1 1.405(4) .
N1 H1N 0.86(3) .
N2 C7 1.331(4) .
N2 H2B 0.80(3) .
N2 H2C 0.82(3) .
N3 C7 1.323(3) .
N3 C8 1.327(3) .
N4 C8 1.324(4) .
N4 H4B 0.83(3) .
N4 H4C 0.82(3) .
N5 C8 1.347(3) .
N5 C9 1.402(4) .
N5 H5N 0.78(3) .
N6 C15 1.285(4) .
N6 C16 1.379(4) .
N7 C16 1.334(4) .
N7 C17 1.334(4) .
N8 C18 1.282(4) .
N8 C17 1.386(4) .
N9 C34 1.290(4) .
N9 C35 1.384(4) .
N10 C36 1.328(4) .
N10 C35 1.332(4) .
N11 C37 1.282(4) .
N11 C36 1.385(3) .
C1 C2 1.375(4) .
C1 C6 1.383(4) .
C2 C3 1.383(4) .
C2 H2A 0.9300 .
C3 C4 1.360(6) .
C3 H3A 0.9300 .
C4 C5 1.366(6) .
C4 H4A 0.9300 .
C5 C6 1.380(5) .
C5 H5A 0.9300 .
C6 H6A 0.9300 .
C9 C14 1.380(4) .
C9 C10 1.384(4) .
C10 C11 1.380(5) .
C10 H10A 0.9300 .
C11 C12 1.369(6) .
C11 H11A 0.9300 .
C12 C13 1.365(6) .
C12 H12A 0.9300 .
C13 C14 1.378(5) .
C13 H13A 0.9300 .
C14 H14A 0.9300 .
C15 C33 1.431(5) .
C15 H15A 0.9300 .
C16 C27 1.424(4) .
C17 C25 1.426(4) .
C18 C19 1.440(5) .
C18 H18A 0.9300 .
C19 C20 1.395(5) .
C19 C24 1.399(4) .
C20 C21 1.368(5) .
C20 H20A 0.9300 .
C21 C22 1.390(5) .
C21 H21A 0.9300 .
C22 C23 1.365(4) .
C22 H22A 0.9300 .
C23 C24 1.396(4) .
C23 H23A 0.9300 .
C24 C25 1.450(4) .
C25 C26 1.384(4) .
C26 C27 1.380(4) .
C26 H26A 0.9300 .
C27 C28 1.447(4) .
C28 C29 1.405(4) .
C28 C33 1.407(4) .
C29 C30 1.371(4) .
C29 H29A 0.9300 .
C30 C31 1.395(5) .
C30 H30A 0.9300 .
C31 C32 1.350(5) .
C31 H31A 0.9300 .
C32 C33 1.402(5) .
C32 H32A 0.9300 .
C34 C52 1.440(4) .
C34 H34A 0.9300 .
C35 C46 1.433(4) .
C36 C44 1.429(4) .
C37 C38 1.442(5) .
C37 H37A 0.9300 .
C38 C39 1.392(5) .
C38 C43 1.410(4) .
C39 C40 1.362(5) .
C39 H39A 0.9300 .
C40 C41 1.400(5) .
C40 H40A 0.9300 .
C41 C42 1.364(5) .
C41 H41A 0.9300 .
C42 C43 1.409(4) .
C42 H42A 0.9300 .
C43 C44 1.434(4) .
C44 C45 1.385(4) .
C45 C46 1.381(4) .
C45 H45A 0.9300 .
C46 C47 1.451(4) .
C47 C52 1.399(4) .
C47 C48 1.408(4) .
C48 C49 1.371(4) .
C48 H48A 0.9300 .
C49 C50 1.392(5) .
C49 H49A 0.9300 .
C50 C51 1.364(5) .
C50 H50A 0.9300 .
C51 C52 1.395(4) .
C51 H51A 0.9300 .
O1 C56 1.512(13) .
O1 C53 1.526(14) .
C53 C54 1.419(13) .
C53 H53A 0.9700 .
C53 H53B 0.9700 .
C54 C55 1.419(11) .
C54 H54A 0.9700 .
C54 H54B 0.9700 .
C55 C56 1.420(13) .
C55 H55A 0.9700 .
C55 H55B 0.9700 .
C56 H56A 0.9700 .
C56 H56B 0.9700 .
O1A C53A 1.502(13) .
O1A C56A 1.528(16) .
C53A C54A 1.450(14) .
C53A H53C 0.9700 .
C53A H53D 0.9700 .
C54A C55A 1.505(16) .
C54A H54C 0.9700 .
C54A H54D 0.9700 .
C55A C56A 1.395(15) .
C55A H55C 0.9700 .
C55A H55D 0.9700 .
C56A H56C 0.9700 .
C56A H56D 0.9700 .
O2 C60 1.326(10) .
O2 C57 1.482(13) .
C57 C58 1.482(13) .
C57 H57A 0.9700 .
C57 H57B 0.9700 .
C58 C59 1.528(14) .
C58 H58A 0.9700 .
C58 H58B 0.9700 .
C59 C60 1.382(12) .
C59 H59A 0.9700 .
C59 H59B 0.9700 .
C60 H60A 0.9700 .
C60 H60D 0.9700 .
O2A C60A 1.478(16) .
O2A C57A 1.487(16) .
C57A C58A 1.452(17) .
C57A H57C 0.9700 .
C57A H57D 0.9700 .
C58A C59A 1.503(17) .
C58A H58C 0.9700 .
C58A H58D 0.9700 .
C59A C60A 1.376(15) .
C59A H59C 0.9700 .
C59A H59D 0.9700 .
C60A H60B 0.9700 .
C60A H60C 0.9700 .

loop_
_geom_hbond_atom_site_label_D
_geom_hbond_atom_site_label_H
_geom_hbond_atom_site_label_A
_geom_hbond_distance_DH
_geom_hbond_distance_HA
_geom_hbond_distance_DA
_geom_hbond_angle_DHA
_geom_hbond_site_symmetry_A
_geom_hbond_publ_flag
N1 H1N Cl1 0.86(3) 2.40(3) 3.245(3) 168(3) 1_455 yes
N2 H2B N10 0.80(3) 2.23(3) 2.959(3) 152(3) . yes
N2 H2B N11 0.80(3) 2.88(3) 3.252(4) 110(3) . yes
N2 H2C Cl1 0.82(3) 2.61(3) 3.371(3) 154(3) 1_455 yes
N4 H4B Cl1 0.83(3) 2.92(3) 3.606(3) 142(3) . yes
N4 H4C N7 0.82(3) 2.26(3) 3.050(4) 163(3) . yes
N4 H4C N8 0.82(3) 2.94(3) 3.442(4) 121(2) . yes
N5 H5N Cl1 0.78(3) 2.43(3) 3.209(3) 172(3) . yes
C2 H2A N3 0.93 2.33 2.913(4) 120.1 . yes
C10 H10A N3 0.93 2.33 2.915(4) 120.7 . yes
C23 H23A Cl1 0.93 2.85 3.708(3) 154.5 2_667 yes
C26 H26A Cl1 0.93 2.95 3.835(3) 158.5 2_667 yes
C29 H29A Cl1 0.93 2.92 3.798(3) 158.1 2_667 yes
C42 H42A Cl1 0.93 3.03 3.945(3) 170.0 2_666 yes
C45 H45A Cl1 0.93 3.14 4.071(3) 175.2 2_666 yes
C48 H48A Cl1 0.93 2.83 3.741(4) 168.4 2_666 yes

loop_
_geom_torsion_atom_site_label_1
_geom_torsion_atom_site_label_2
_geom_torsion_atom_site_label_3
_geom_torsion_atom_site_label_4
_geom_torsion
_geom_torsion_site_symmetry_1
_geom_torsion_site_symmetry_2
_geom_torsion_site_symmetry_3
_geom_torsion_site_symmetry_4
C7 N1 C1 C2 -4.2(5) . . . .
C7 N1 C1 C6 179.4(3) . . . .
C6 C1 C2 C3 -0.5(5) . . . .
N1 C1 C2 C3 -176.8(3) . . . .
C1 C2 C3 C4 0.6(6) . . . .
C2 C3 C4 C5 0.1(7) . . . .
C3 C4 C5 C6 -0.9(7) . . . .
C4 C5 C6 C1 1.0(6) . . . .
C2 C1 C6 C5 -0.3(5) . . . .
N1 C1 C6 C5 176.4(3) . . . .
C8 N3 C7 N2 -28.8(4) . . . .
C8 N3 C7 N1 156.9(2) . . . .
C1 N1 C7 N3 -21.5(4) . . . .
C1 N1 C7 N2 163.7(3) . . . .
C7 N3 C8 N4 -30.4(4) . . . .
C7 N3 C8 N5 155.5(3) . . . .
C9 N5 C8 N4 168.9(3) . . . .
C9 N5 C8 N3 -16.4(4) . . . .
C8 N5 C9 C14 -178.4(3) . . . .
C8 N5 C9 C10 -0.1(5) . . . .
C14 C9 C10 C11 -0.5(5) . . . .
N5 C9 C10 C11 -178.8(3) . . . .
C9 C10 C11 C12 1.0(6) . . . .
C10 C11 C12 C13 -0.5(7) . . . .
C11 C12 C13 C14 -0.4(7) . . . .
C12 C13 C14 C9 0.8(7) . . . .
C10 C9 C14 C13 -0.3(5) . . . .
N5 C9 C14 C13 178.0(3) . . . .
C16 N6 C15 C33 -0.8(6) . . . .
C17 N7 C16 N6 179.9(3) . . . .
C17 N7 C16 C27 0.2(5) . . . .
C15 N6 C16 N7 180.0(3) . . . .
C15 N6 C16 C27 -0.3(5) . . . .
C16 N7 C17 N8 -179.5(3) . . . .
C16 N7 C17 C25 0.7(5) . . . .
C18 N8 C17 N7 -179.1(3) . . . .
C18 N8 C17 C25 0.8(5) . . . .
C17 N8 C18 C19 0.3(6) . . . .
N8 C18 C19 C20 179.4(4) . . . .
N8 C18 C19 C24 -1.0(6) . . . .
C24 C19 C20 C21 1.1(5) . . . .
C18 C19 C20 C21 -179.3(4) . . . .
C19 C20 C21 C22 -1.6(6) . . . .
C20 C21 C22 C23 1.7(6) . . . .
C21 C22 C23 C24 -1.2(5) . . . .
C22 C23 C24 C19 0.6(5) . . . .
C22 C23 C24 C25 179.8(3) . . . .
C20 C19 C24 C23 -0.6(5) . . . .
C18 C19 C24 C23 179.8(3) . . . .
C20 C19 C24 C25 -179.9(3) . . . .
C18 C19 C24 C25 0.6(4) . . . .
N7 C17 C25 C26 -1.2(4) . . . .
N8 C17 C25 C26 178.9(3) . . . .
N7 C17 C25 C24 178.7(3) . . . .
N8 C17 C25 C24 -1.1(4) . . . .
C23 C24 C25 C26 1.1(5) . . . .
C19 C24 C25 C26 -179.7(3) . . . .
C23 C24 C25 C17 -178.8(3) . . . .
C19 C24 C25 C17 0.4(4) . . . .
C17 C25 C26 C27 0.9(4) . . . .
C24 C25 C26 C27 -179.0(3) . . . .
C25 C26 C27 C16 -0.1(4) . . . .
C25 C26 C27 C28 179.0(3) . . . .
N7 C16 C27 C26 -0.5(5) . . . .
N6 C16 C27 C26 179.8(3) . . . .
N7 C16 C27 C28 -179.7(3) . . . .
N6 C16 C27 C28 0.6(4) . . . .
C26 C27 C28 C29 -0.8(5) . . . .
C16 C27 C28 C29 178.4(3) . . . .
C26 C27 C28 C33 -179.0(3) . . . .
C16 C27 C28 C33 0.1(4) . . . .
C33 C28 C29 C30 0.3(5) . . . .
C27 C28 C29 C30 -178.0(3) . . . .
C28 C29 C30 C31 -0.4(5) . . . .
C29 C30 C31 C32 0.0(6) . . . .
C30 C31 C32 C33 0.6(6) . . . .
C31 C32 C33 C28 -0.7(5) . . . .
C31 C32 C33 C15 179.0(4) . . . .
C29 C28 C33 C32 0.3(5) . . . .
C27 C28 C33 C32 178.7(3) . . . .
C29 C28 C33 C15 -179.4(3) . . . .
C27 C28 C33 C15 -1.0(4) . . . .
N6 C15 C33 C32 -178.2(4) . . . .
N6 C15 C33 C28 1.5(6) . . . .
C35 N9 C34 C52 -0.3(5) . . . .
C36 N10 C35 N9 179.7(2) . . . .
C36 N10 C35 C46 0.0(4) . . . .
C34 N9 C35 N10 -178.3(3) . . . .
C34 N9 C35 C46 1.3(4) . . . .
C35 N10 C36 N11 -177.5(2) . . . .
C35 N10 C36 C44 1.9(4) . . . .
C37 N11 C36 N10 -179.5(3) . . . .
C37 N11 C36 C44 1.0(4) . . . .
C36 N11 C37 C38 0.7(5) . . . .
N11 C37 C38 C39 179.4(3) . . . .
N11 C37 C38 C43 -1.3(5) . . . .
C43 C38 C39 C40 0.5(5) . . . .
C37 C38 C39 C40 179.7(3) . . . .
C38 C39 C40 C41 0.5(5) . . . .
C39 C40 C41 C42 -1.5(6) . . . .
C40 C41 C42 C43 1.5(5) . . . .
C41 C42 C43 C38 -0.6(4) . . . .
C41 C42 C43 C44 179.6(3) . . . .
C39 C38 C43 C42 -0.4(4) . . . .
C37 C38 C43 C42 -179.7(3) . . . .
C39 C38 C43 C44 179.4(3) . . . .
C37 C38 C43 C44 0.1(4) . . . .
N10 C36 C44 C45 -2.2(4) . . . .
N11 C36 C44 C45 177.2(3) . . . .
N10 C36 C44 C43 178.5(2) . . . .
N11 C36 C44 C43 -2.1(4) . . . .
C42 C43 C44 C45 2.0(4) . . . .
C38 C43 C44 C45 -177.8(3) . . . .
C42 C43 C44 C36 -178.8(3) . . . .
C38 C43 C44 C36 1.4(4) . . . .
C36 C44 C45 C46 0.7(4) . . . .
C43 C44 C45 C46 179.9(2) . . . .
C44 C45 C46 C35 1.0(4) . . . .
C44 C45 C46 C47 -178.4(3) . . . .
N10 C35 C46 C45 -1.4(4) . . . .
N9 C35 C46 C45 178.9(3) . . . .
N10 C35 C46 C47 178.0(3) . . . .
N9 C35 C46 C47 -1.7(4) . . . .
C45 C46 C47 C52 -179.6(3) . . . .
C35 C46 C47 C52 1.0(4) . . . .
C45 C46 C47 C48 -0.1(4) . . . .
C35 C46 C47 C48 -179.5(3) . . . .
C52 C47 C48 C49 0.5(5) . . . .
C46 C47 C48 C49 -178.9(3) . . . .
C47 C48 C49 C50 -0.3(6) . . . .
C48 C49 C50 C51 -0.4(6) . . . .
C49 C50 C51 C52 0.8(6) . . . .
C50 C51 C52 C47 -0.6(5) . . . .
C50 C51 C52 C34 178.9(3) . . . .
C48 C47 C52 C51 -0.1(5) . . . .
C46 C47 C52 C51 179.4(3) . . . .
C48 C47 C52 C34 -179.6(3) . . . .
C46 C47 C52 C34 -0.1(4) . . . .
N9 C34 C52 C51 -179.8(3) . . . .
N9 C34 C52 C47 -0.2(5) . . . .
C56 O1 C53 C54 -10.9(18) . . . .
O1 C53 C54 C55 9(2) . . . .
C53 C54 C55 C56 -2.4(19) . . . .
C54 C55 C56 O1 -5(2) . . . .
C53 O1 C56 C55 9.8(19) . . . .
C56A O1A C53A C54A -44.2(17) . . . .
O1A C53A C54A C55A 18.9(18) . . . .
C53A C54A C55A C56A 17(2) . . . .
C54A C55A C56A O1A -45.8(19) . . . .
C53A O1A C56A C55A 56.5(18) . . . .
C60 O2 C57 C58 4.2(18) . . . .
O2 C57 C58 C59 7(2) . . . .
C57 C58 C59 C60 -15.8(18) . . . .
C57 O2 C60 C59 -17.3(16) . . . .
C58 C59 C60 O2 22.8(18) . . . .
C60A O2A C57A C58A -32(3) . . . .
O2A C57A C58A C59A 43(3) . . . .
C57A C58A C59A C60A -36(3) . . . .
C58A C59A C60A O2A 18(4) . . . .
C57A O2A C60A C59A 8(3) . . . .
